data_7062924
loop_
_publ_author_name
'Wang, Le'
'Li, Yong-Shuang'
'Wang, Meidi'
'Wu, Zhuo-Hao'
'Wu, Ya-Pan'
'Cao, Yu'
'Wu, Xue-Qian'
'Li, Dong-Sheng'

_publ_section_title
;
 Halogen-engineered metal--organic frameworks enable high-performance
 electrochemical glucose sensing
;
_journal_issue 4
_journal_name_full 'New Journal of Chemistry'
_journal_page_first 1495
_journal_page_last 1501
_journal_paper_doi 10.1039/D3NJ05053J
_journal_volume 48
_journal_year 2024
_chemical_formula_moiety 'C9 H6 Cl2 N Ni0.5 O3'
_chemical_formula_sum 'C9 H6 Cl2 N Ni0.5 O3'
_chemical_formula_weight 276.40
_space_group_crystal_system orthorhombic
_space_group_IT_number 56
_space_group_name_Hall '-P 2ab 2ac'
_space_group_name_H-M_alt 'P c c n'
_atom_sites_solution_hydrogens mixed
_atom_sites_solution_primary iterative
_audit_creation_date 2023-06-19
_audit_creation_method
;
Olex2 1.5
(compiled 2023.03.06 svn.rbb2c1857 for OlexSys, GUI svn.r6748)
;
_audit_update_record
;
2023-09-15 deposited with the CCDC.	2023-12-11 downloaded from the CCDC.
;
_cell_angle_alpha 90
_cell_angle_beta 90
_cell_angle_gamma 90
_cell_formula_units_Z 8
_cell_length_a 7.43760(10)
_cell_length_b 11.9779(3)
_cell_length_c 22.9882(5)
_cell_measurement_reflns_used 2842
_cell_measurement_temperature 290.15
_cell_measurement_theta_max 74.0360
_cell_measurement_theta_min 3.8510
_cell_volume 2047.95(7)
_computing_cell_refinement 'CrysAlisPro 1.171.39.28b (Rigaku OD, 2015)'
_computing_data_collection 'CrysAlisPro 1.171.39.28b (Rigaku OD, 2015)'
_computing_data_reduction 'CrysAlisPro 1.171.39.28b (Rigaku OD, 2015)'
_computing_molecular_graphics 'Olex2 1.5 (Dolomanov et al., 2009)'
_computing_publication_material 'Olex2 1.5 (Dolomanov et al., 2009)'
_computing_structure_refinement 'SHELXL 2018/3 (Sheldrick, 2015)'
_computing_structure_solution 'olex2.solve 1.5 (Bourhis et al., 2015)'
_diffrn_ambient_temperature 290.15
_diffrn_detector 'CCD plate'
_diffrn_measured_fraction_theta_full 0.993
_diffrn_measured_fraction_theta_max 0.964
_diffrn_measurement_details
;
List of Runs (angles in degrees, time in seconds):

  # Type    Start    End  Width  t~exp~   \w     \q     \k     \f   Frames
#--------------------------------------------------------------------------
  1  \w     -7.00  54.00   0.50    4.14    --    0.00  38.00 -90.00  122
  2  \w     58.00  83.00   0.50    4.14    --    0.00  38.00 -90.00   50
  3  \w    -13.00  31.00   0.50    4.14    --    0.00 -82.00  60.00   88
  4  \w      7.00  98.00   0.50   16.57    --   95.80 -45.00   0.00  182
  5  \w     89.00 116.00   0.50   16.57    --   95.80  82.00-120.00   54
  6  \w    127.00 171.00   0.50   16.57    --   95.80  82.00-120.00   88
  7  \w      6.00  99.00   0.50   16.57    --   95.80 -61.00 -90.00  186
  8  \w     74.00  99.00   0.50   16.57    --   95.80 -45.00 150.00   50
  9  \w     41.00  68.00   0.50   16.57    --   95.80 -45.00 150.00   54
;
_diffrn_measurement_device 'four-circle diffractometer'
_diffrn_measurement_device_type 'XtaLAB AFC12 (RINC): Kappa single'
_diffrn_measurement_method '\w scans'
_diffrn_orient_matrix_type 'CrysAlisPro convention (1999,Acta A55,543-557)'
_diffrn_orient_matrix_UB_11 -0.0453460000
_diffrn_orient_matrix_UB_12 -0.1139528000
_diffrn_orient_matrix_UB_13 0.0272890000
_diffrn_orient_matrix_UB_21 -0.1395475000
_diffrn_orient_matrix_UB_22 -0.0212279000
_diffrn_orient_matrix_UB_23 -0.0482557000
_diffrn_orient_matrix_UB_31 0.1462792000
_diffrn_orient_matrix_UB_32 -0.0556793000
_diffrn_orient_matrix_UB_33 -0.0376432000
_diffrn_radiation_monochromator graphite
_diffrn_radiation_probe x-ray
_diffrn_radiation_type 'Cu K\a'
_diffrn_radiation_wavelength 1.54184
_diffrn_reflns_av_R_equivalents 0.0560
_diffrn_reflns_av_unetI/netI 0.0574
_diffrn_reflns_Laue_measured_fraction_full 0.993
_diffrn_reflns_Laue_measured_fraction_max 0.964
_diffrn_reflns_limit_h_max 9
_diffrn_reflns_limit_h_min -9
_diffrn_reflns_limit_k_max 11
_diffrn_reflns_limit_k_min -14
_diffrn_reflns_limit_l_max 21
_diffrn_reflns_limit_l_min -28
_diffrn_reflns_number 5667
_diffrn_reflns_point_group_measured_fraction_full 0.993
_diffrn_reflns_point_group_measured_fraction_max 0.964
_diffrn_reflns_theta_full 67.684
_diffrn_reflns_theta_max 74.162
_diffrn_reflns_theta_min 3.846
_diffrn_source 'fine-focus sealed X-ray tube'
_diffrn_source_type 'Enhance (Cu) X-ray Source'
_exptl_absorpt_coefficient_mu 6.546
_exptl_absorpt_correction_T_max 1.00000
_exptl_absorpt_correction_T_min 0.40348
_exptl_absorpt_correction_type multi-scan
_exptl_absorpt_process_details
;
CrysAlisPro 1.171.39.28b (Rigaku Oxford Diffraction, 2015)
Empirical absorption correction using spherical harmonics,
 implemented in SCALE3 ABSPACK scaling algorithm.
;
_exptl_crystal_colour 'clear bluish violet'
_exptl_crystal_colour_lustre clear
_exptl_crystal_colour_modifier bluish
_exptl_crystal_colour_primary violet
_exptl_crystal_density_diffrn 1.793
_exptl_crystal_description block
_exptl_crystal_F_000 1112
_exptl_crystal_preparation Solvothermal
_exptl_crystal_recrystallization_method UNK
_exptl_crystal_size_max 0.3
_exptl_crystal_size_mid 0.2
_exptl_crystal_size_min 0.1
_refine_diff_density_max 0.601
_refine_diff_density_min -0.369
_refine_diff_density_rms 0.089
_refine_ls_extinction_method none
_refine_ls_goodness_of_fit_ref 1.063
_refine_ls_hydrogen_treatment constr
_refine_ls_matrix_type full
_refine_ls_number_parameters 144
_refine_ls_number_reflns 2015
_refine_ls_number_restraints 0
_refine_ls_restrained_S_all 1.063
_refine_ls_R_factor_all 0.0556
_refine_ls_R_factor_gt 0.0441
_refine_ls_shift/su_max 0.001
_refine_ls_shift/su_mean 0.000
_refine_ls_structure_factor_coef Fsqd
_refine_ls_weighting_details 'w=1/[\s^2^(Fo^2^)+(0.0593P)^2^+1.0257P] where P=(Fo^2^+2Fc^2^)/3'
_refine_ls_weighting_scheme calc
_refine_ls_wR_factor_gt 0.1111
_refine_ls_wR_factor_ref 0.1163
_reflns_Friedel_coverage 0.000
_reflns_number_gt 1667
_reflns_number_total 2015
_reflns_threshold_expression 'I > 2\s(I)'
_cod_data_source_file d3nj05053j2.cif
_cod_data_source_block exp_4672
_cod_depositor_comments 'Adding full bibliography for 7062924.cif.'
_cod_original_formula_sum 'C9 H6 Cl2 N Ni0.50 O3'
_cod_database_code 7062924
_shelx_shelxl_version_number 2018/3
_shelx_space_group_comment
;
The symmetry employed for this shelxl refinement is uniquely defined
by the following loop, which should always be used as a source of
symmetry information in preference to the above space-group names.
They are only intended as comments.
;
_shelx_estimated_absorpt_t_max 0.561
_shelx_estimated_absorpt_t_min 0.244
_reflns_odcompleteness_completeness 99.11
_reflns_odcompleteness_iscentric 1
_reflns_odcompleteness_theta 66.97
_olex2_refinement_description
;
1. Fixed Uiso
 At 1.2 times of:
  All C(H) groups
 At 1.5 times of:
  All O(H,H) groups
2.a Rotating group:
 O1(H1a,H1b)
2.b Aromatic/amide H refined with riding coordinates:
 C6(H6), C5(H5), C1(H1), C2(H2)
;
_olex2_exptl_crystal_mounting_method GLASS
_olex2_submission_special_instructions 'No special instructions were received'
_oxdiff_exptl_absorpt_empirical_details
;
Empirical correction (ABSPACK) includes:
- Absorption correction using spherical harmonics
- Frame scaling
;
_oxdiff_exptl_absorpt_empirical_full_max 3.870
_oxdiff_exptl_absorpt_empirical_full_min 0.187

loop_
_space_group_symop_operation_xyz
'x, y, z'
'-x+1/2, -y+1/2, z'
'-x, y+1/2, -z+1/2'
'x+1/2, -y, -z+1/2'
'-x, -y, -z'
'x-1/2, y-1/2, -z'
'x, -y-1/2, z-1/2'
'-x-1/2, y, z-1/2'

loop_
_atom_site_label
_atom_site_type_symbol
_atom_site_fract_x
_atom_site_fract_y
_atom_site_fract_z
_atom_site_U_iso_or_equiv
_atom_site_adp_type
_atom_site_occupancy
_atom_site_site_symmetry_order
_atom_site_calc_flag
_atom_site_refinement_flags_posn
_atom_site_refinement_flags_adp
_atom_site_refinement_flags_occupancy
_atom_site_disorder_assembly
_atom_site_disorder_group
Ni1 Ni 0.750000 0.250000 0.27910(2) 0.0180(2) Uani 1 2 d S T P . .
Cl2 Cl 0.42189(10) 0.48655(7) 0.39113(3) 0.0344(2) Uani 1 1 d . . . . .
Cl1 Cl 0.32381(10) 0.37303(8) 0.50934(3) 0.0370(2) Uani 1 1 d . . . . .
O2 O 0.5236(2) 0.34956(18) 0.27341(8) 0.0230(4) Uani 1 1 d . . . . .
O1 O 0.6067(2) 0.10458(18) 0.28106(8) 0.0248(5) Uani 1 1 d . . . . .
H1A H 0.506658 0.113763 0.263593 0.037 Uiso 1 1 d R U . . .
H1B H 0.661008 0.055163 0.260926 0.037 Uiso 1 1 d R U . . .
O3 O 0.2448(2) 0.4002(2) 0.25188(9) 0.0321(5) Uani 1 1 d . . . . .
N2 N 0.750000 0.250000 0.37392(13) 0.0216(7) Uani 1 2 d S T P . .
N1 N 0.750000 0.250000 0.68405(14) 0.0256(8) Uani 1 2 d S T P . .
C8 C 0.2942(3) 0.3008(2) 0.33974(11) 0.0179(6) Uani 1 1 d . . . . .
C7 C 0.3589(3) 0.3537(2) 0.28361(11) 0.0180(6) Uani 1 1 d . . . . .
C6 C 0.8170(4) 0.3356(3) 0.40454(12) 0.0259(6) Uani 1 1 d . . . . .
H6 H 0.863878 0.396230 0.384299 0.031 Uiso 1 1 calc R U . . .
C4 C 0.750000 0.250000 0.49645(16) 0.0242(9) Uani 1 2 d S T P . .
C10 C 0.2864(3) 0.3038(3) 0.44478(12) 0.0238(6) Uani 1 1 d . . . . .
C9 C 0.3287(3) 0.3549(3) 0.39242(12) 0.0210(6) Uani 1 1 d . . . . .
C3 C 0.750000 0.250000 0.56121(17) 0.0256(9) Uani 1 2 d S T P . .
C5 C 0.8202(4) 0.3385(3) 0.46497(12) 0.0281(7) Uani 1 1 d . . . . .
H5 H 0.869244 0.399674 0.484206 0.034 Uiso 1 1 calc R U . . .
C1 C 0.8858(4) 0.2934(3) 0.65335(12) 0.0333(8) Uani 1 1 d . . . . .
H1 H 0.982504 0.323932 0.673472 0.040 Uiso 1 1 calc R U . . .
C2 C 0.8899(4) 0.2951(3) 0.59304(12) 0.0331(8) Uani 1 1 d . . . . .
H2 H 0.987548 0.326751 0.573884 0.040 Uiso 1 1 calc R U . . .

loop_
_atom_site_aniso_label
_atom_site_aniso_U_11
_atom_site_aniso_U_22
_atom_site_aniso_U_33
_atom_site_aniso_U_23
_atom_site_aniso_U_13
_atom_site_aniso_U_12
Ni1 0.0141(3) 0.0223(4) 0.0175(3) 0.000 0.000 0.0004(2)
Cl2 0.0421(4) 0.0201(4) 0.0410(4) -0.0060(3) -0.0045(3) -0.0079(3)
Cl1 0.0403(4) 0.0467(6) 0.0241(3) -0.0124(4) -0.0033(3) 0.0026(3)
O2 0.0153(8) 0.0276(12) 0.0260(8) 0.0036(9) 0.0026(7) 0.0013(8)
O1 0.0165(8) 0.0279(13) 0.0301(10) -0.0076(9) -0.0010(7) 0.0001(8)
O3 0.0190(9) 0.0366(14) 0.0406(11) 0.0173(11) -0.0016(8) 0.0007(8)
N2 0.0220(15) 0.025(2) 0.0181(14) 0.000 0.000 0.0038(13)
N1 0.0214(15) 0.038(2) 0.0178(14) 0.000 0.000 -0.0003(14)
C8 0.0156(10) 0.0189(16) 0.0192(11) 0.0018(11) 0.0009(9) 0.0015(10)
C7 0.0144(10) 0.0168(16) 0.0229(12) -0.0014(12) -0.0007(9) -0.0002(10)
C6 0.0321(13) 0.0250(18) 0.0207(12) 0.0002(13) 0.0002(11) -0.0009(13)
C4 0.0256(18) 0.031(3) 0.0163(17) 0.000 0.000 0.0066(17)
C10 0.0207(12) 0.0278(19) 0.0230(12) -0.0040(12) -0.0021(10) 0.0040(11)
C9 0.0189(11) 0.0167(15) 0.0275(13) -0.0025(12) -0.0012(10) -0.0006(11)
C3 0.0272(19) 0.030(3) 0.0194(18) 0.000 0.000 0.0089(17)
C5 0.0330(15) 0.028(2) 0.0237(13) -0.0052(14) -0.0001(11) -0.0003(13)
C1 0.0263(14) 0.053(2) 0.0205(13) -0.0026(15) 0.0003(11) -0.0059(14)
C2 0.0285(15) 0.048(2) 0.0230(13) 0.0026(15) 0.0048(11) -0.0059(14)

loop_
_atom_type_symbol
_atom_type_description
_atom_type_scat_dispersion_real
_atom_type_scat_dispersion_imag
_atom_type_scat_source
C C 0.0181 0.0091 'International Tables Vol C Tables 4.2.6.8 and 6.1.1.4'
H H 0.0000 0.0000 'International Tables Vol C Tables 4.2.6.8 and 6.1.1.4'
Cl Cl 0.3639 0.7018 'International Tables Vol C Tables 4.2.6.8 and 6.1.1.4'
N N 0.0311 0.0180 'International Tables Vol C Tables 4.2.6.8 and 6.1.1.4'
Ni Ni -3.0029 0.5091 'International Tables Vol C Tables 4.2.6.8 and 6.1.1.4'
O O 0.0492 0.0322 'International Tables Vol C Tables 4.2.6.8 and 6.1.1.4'

loop_
_geom_angle_atom_site_label_1
_geom_angle_atom_site_label_2
_geom_angle_atom_site_label_3
_geom_angle
_geom_angle_site_symmetry_1
_geom_angle_site_symmetry_3
_geom_angle_publ_flag
O2 Ni1 O2 172.75(11) . 2_655 ?
O2 Ni1 N2 93.63(5) . . ?
O2 Ni1 N2 93.63(5) 2_655 . ?
O2 Ni1 N1 86.37(5) 2_655 7_565 ?
O2 Ni1 N1 86.37(5) . 7_565 ?
O1 Ni1 O2 86.24(8) 2_655 . ?
O1 Ni1 O2 93.92(8) . . ?
O1 Ni1 O2 86.24(8) . 2_655 ?
O1 Ni1 O2 93.92(8) 2_655 2_655 ?
O1 Ni1 O1 177.47(11) 2_655 . ?
O1 Ni1 N2 88.73(5) . . ?
O1 Ni1 N2 88.74(5) 2_655 . ?
O1 Ni1 N1 91.26(5) 2_655 7_565 ?
O1 Ni1 N1 91.27(5) . 7_565 ?
N2 Ni1 N1 180.0 . 7_565 ?
C7 O2 Ni1 144.1(2) . . ?
Ni1 O1 H1A 109.6 . . ?
Ni1 O1 H1B 109.4 . . ?
H1A O1 H1B 104.3 . . ?
C6 N2 Ni1 121.68(16) 2_655 . ?
C6 N2 Ni1 121.68(16) . . ?
C6 N2 C6 116.6(3) 2_655 . ?
C1 N1 Ni1 121.85(16) . 7_566 ?
C1 N1 Ni1 121.85(16) 2_655 7_566 ?
C1 N1 C1 116.3(3) 2_655 . ?
C8 C8 C7 121.25(15) 2 . ?
C8 C8 C9 119.69(16) 2 . ?
C9 C8 C7 119.1(2) . . ?
O2 C7 O3 125.1(3) . . ?
O2 C7 C8 117.0(2) . . ?
O3 C7 C8 117.9(2) . . ?
N2 C6 H6 118.3 . . ?
N2 C6 C5 123.4(3) . . ?
C5 C6 H6 118.3 . . ?
C5 C4 C3 121.47(18) 2_655 . ?
C5 C4 C3 121.48(18) . . ?
C5 C4 C5 117.0(4) 2_655 . ?
C10 C10 Cl1 120.42(11) 2 . ?
C9 C10 Cl1 119.9(2) . . ?
C9 C10 C10 119.64(17) . 2 ?
C8 C9 Cl2 118.9(2) . . ?
C10 C9 Cl2 120.7(2) . . ?
C10 C9 C8 120.4(3) . . ?
C2 C3 C4 121.97(17) . . ?
C2 C3 C4 121.97(17) 2_655 . ?
C2 C3 C2 116.1(3) . 2_655 ?
C6 C5 H5 120.1 . . ?
C4 C5 C6 119.8(3) . . ?
C4 C5 H5 120.1 . . ?
N1 C1 H1 118.3 . . ?
N1 C1 C2 123.4(3) . . ?
C2 C1 H1 118.3 . . ?
C3 C2 C1 120.5(3) . . ?
C3 C2 H2 119.8 . . ?
C1 C2 H2 119.8 . . ?

loop_
_geom_bond_atom_site_label_1
_geom_bond_atom_site_label_2
_geom_bond_distance
_geom_bond_site_symmetry_2
_geom_bond_publ_flag
Ni1 O2 2.0674(18) . ?
Ni1 O2 2.0674(18) 2_655 ?
Ni1 O1 2.042(2) 2_655 ?
Ni1 O1 2.042(2) . ?
Ni1 N2 2.180(3) . ?
Ni1 N1 2.185(3) 7_565 ?
Cl2 C9 1.723(3) . ?
Cl1 C10 1.723(3) . ?
O2 C7 1.248(3) . ?
O1 H1A 0.8529 . ?
O1 H1B 0.8530 . ?
O3 C7 1.250(3) . ?
N2 C6 1.340(3) 2_655 ?
N2 C6 1.340(3) . ?
N1 C1 1.337(3) 2_655 ?
N1 C1 1.337(3) . ?
C8 C8 1.383(5) 2 ?
C8 C7 1.516(3) . ?
C8 C9 1.397(4) . ?
C6 H6 0.9300 . ?
C6 C5 1.390(4) . ?
C4 C3 1.489(5) . ?
C4 C5 1.386(4) . ?
C4 C5 1.386(4) 2_655 ?
C10 C10 1.398(6) 2 ?
C10 C9 1.386(4) . ?
C3 C2 1.382(4) 2_655 ?
C3 C2 1.382(4) . ?
C5 H5 0.9300 . ?
C1 H1 0.9300 . ?
C1 C2 1.387(4) . ?
C2 H2 0.9300 . ?

loop_
_geom_torsion_atom_site_label_1
_geom_torsion_atom_site_label_2
_geom_torsion_atom_site_label_3
_geom_torsion_atom_site_label_4
_geom_torsion
_geom_torsion_site_symmetry_1
_geom_torsion_site_symmetry_2
_geom_torsion_site_symmetry_3
_geom_torsion_site_symmetry_4
_geom_torsion_publ_flag
Ni1 O2 C7 O3 -142.7(3) . . . . ?
Ni1 O2 C7 C8 39.1(4) . . . . ?
Ni1 N2 C6 C5 -179.7(2) . . . . ?
Ni1 N1 C1 C2 -179.8(3) 7_566 . . . ?
Cl1 C10 C9 Cl2 1.0(3) . . . . ?
Cl1 C10 C9 C8 -178.2(2) . . . . ?
N2 C6 C5 C4 -0.6(4) . . . . ?
N1 C1 C2 C3 -0.4(5) . . . . ?
C8 C8 C7 O2 -104.9(4) 2 . . . ?
C8 C8 C7 O3 76.7(4) 2 . . . ?
C8 C8 C9 Cl2 -174.6(3) 2 . . . ?
C8 C8 C9 C10 4.6(5) 2 . . . ?
C7 C8 C9 Cl2 6.9(3) . . . . ?
C7 C8 C9 C10 -173.9(2) . . . . ?
C6 N2 C6 C5 0.3(2) 2_655 . . . ?
C4 C3 C2 C1 -179.8(2) . . . . ?
C10 C10 C9 Cl2 -179.0(3) 2 . . . ?
C10 C10 C9 C8 1.8(5) 2 . . . ?
C9 C8 C7 O2 73.6(3) . . . . ?
C9 C8 C7 O3 -104.7(3) . . . . ?
C3 C4 C5 C6 -179.7(2) . . . . ?
C5 C4 C3 C2 143.6(2) 2_655 . . . ?
C5 C4 C3 C2 -36.4(2) 2_655 . . 2_655 ?
C5 C4 C3 C2 -36.4(2) . . . . ?
C5 C4 C3 C2 143.6(2) . . . 2_655 ?
C5 C4 C5 C6 0.3(2) 2_655 . . . ?
C1 N1 C1 C2 0.2(3) 2_655 . . . ?
C2 C3 C2 C1 0.2(2) 2_655 . . . ?
